data_7709826
loop_
_publ_author_name
'Tan, Yi'
'Wang, Zhi-Kang'
'Lang, Fei-Fan'
'Yu, Hui-Min'
'Chen, Cao'
'Ni, Chun-Yan'
'Wang, Meng-Yi'
'Song, Ying-Lin'
'Lang, Jian-Ping'

_publ_section_title
;
 Construction of cluster-based supramolecular wire and rectangle
;
_journal_name_full 'Dalton Transactions'
_journal_paper_doi 10.1039/D2DT00344A
_journal_year 2022
_chemical_formula_moiety 'C106 H116 B4 Cl6 Cu12 N28 O2 S12 W4, 2(C F3 O3 S)'
_chemical_formula_sum 'C108 H116 B4 Cl6 Cu12 F6 N28 O8 S14 W4'
_chemical_formula_weight 4250.94
_space_group_crystal_system triclinic
_space_group_IT_number 2
_space_group_name_Hall '-P 1'
_space_group_name_H-M_alt 'P -1'
_atom_sites_solution_hydrogens geom
_audit_creation_date 2022-03-15
_audit_creation_method
;
Olex2 1.3
(compiled 2020.06.28 svn.raecde09e for OlexSys, GUI svn.r6132)
;
_audit_update_record
;
2022-03-17 deposited with the CCDC.	2022-03-22 downloaded from the CCDC.
;
_cell_angle_alpha 91.961(2)
_cell_angle_beta 91.493(2)
_cell_angle_gamma 104.795(2)
_cell_formula_units_Z 1
_cell_length_a 9.8327(7)
_cell_length_b 16.2223(12)
_cell_length_c 25.3788(17)
_cell_measurement_reflns_used 9923
_cell_measurement_temperature 120.03
_cell_measurement_theta_max 27.477
_cell_measurement_theta_min 2.204
_cell_volume 3909.1(5)
_computing_cell_refinement 'SAINT v8.37A (Bruker, 2015)'
_computing_data_collection 'Bruker APEX2'
_computing_data_reduction 'SAINT v8.37A (Bruker, 2015)'
_computing_molecular_graphics 'Olex2 1.3 (Dolomanov et al., 2009)'
_computing_publication_material 'Olex2 1.3 (Dolomanov et al., 2009)'
_computing_structure_refinement 'SHELXL 2018/3 (Sheldrick, 2015)'
_computing_structure_solution 'SHELXT 2014/5 (Sheldrick, 2014)'
_diffrn_ambient_temperature 120.03
_diffrn_measured_fraction_theta_full 0.997
_diffrn_measured_fraction_theta_max 0.997
_diffrn_measurement_device_type 'Bruker APEX-II CCD'
_diffrn_measurement_method '\f and \w scans'
_diffrn_radiation_type MoK\a
_diffrn_radiation_wavelength 0.71073
_diffrn_reflns_av_R_equivalents 0.0736
_diffrn_reflns_av_unetI/netI 0.0794
_diffrn_reflns_Laue_measured_fraction_full 0.997
_diffrn_reflns_Laue_measured_fraction_max 0.997
_diffrn_reflns_limit_h_max 11
_diffrn_reflns_limit_h_min -11
_diffrn_reflns_limit_k_max 19
_diffrn_reflns_limit_k_min -19
_diffrn_reflns_limit_l_max 30
_diffrn_reflns_limit_l_min -30
_diffrn_reflns_number 46694
_diffrn_reflns_point_group_measured_fraction_full 0.997
_diffrn_reflns_point_group_measured_fraction_max 0.997
_diffrn_reflns_theta_full 25.000
_diffrn_reflns_theta_max 25.000
_diffrn_reflns_theta_min 2.144
_diffrn_source_current 1.0
_diffrn_source_power 0.05
_diffrn_source_voltage 50.0
_diffrn_standards_number 0
_exptl_absorpt_coefficient_mu 4.874
_exptl_absorpt_correction_T_max 0.7456
_exptl_absorpt_correction_T_min 0.5282
_exptl_absorpt_correction_type multi-scan
_exptl_crystal_colour brown
_exptl_crystal_colour_primary brown
_exptl_crystal_density_diffrn 1.806
_exptl_crystal_description block
_exptl_crystal_F_000 2068
_exptl_crystal_size_max 0.2
_exptl_crystal_size_mid 0.1
_exptl_crystal_size_min 0.05
_refine_diff_density_max 2.341
_refine_diff_density_min -1.600
_refine_diff_density_rms 0.183
_refine_ls_extinction_method none
_refine_ls_goodness_of_fit_ref 1.036
_refine_ls_hydrogen_treatment constr
_refine_ls_matrix_type full
_refine_ls_number_parameters 868
_refine_ls_number_reflns 13713
_refine_ls_number_restraints 1021
_refine_ls_restrained_S_all 1.010
_refine_ls_R_factor_all 0.0748
_refine_ls_R_factor_gt 0.0516
_refine_ls_shift/su_max 0.002
_refine_ls_shift/su_mean 0.000
_refine_ls_structure_factor_coef Fsqd
_refine_ls_weighting_details 'w=1/[\s^2^(Fo^2^)+(0.0542P)^2^+12.3578P] where P=(Fo^2^+2Fc^2^)/3'
_refine_ls_weighting_scheme calc
_refine_ls_wR_factor_gt 0.1155
_refine_ls_wR_factor_ref 0.1242
_reflns_Friedel_coverage 0.000
_reflns_number_gt 10246
_reflns_number_total 13713
_reflns_threshold_expression 'I > 2\s(I)'
_cod_data_source_file d2dt00344a2.cif
_cod_data_source_block mo_b210908d_0m_a
_cod_database_code 7709826
_shelx_shelxl_version_number 2018/3
_shelx_space_group_comment
;
The symmetry employed for this shelxl refinement is uniquely defined
by the following loop, which should always be used as a source of
symmetry information in preference to the above space-group names.
They are only intended as comments.
;
_shelx_estimated_absorpt_t_max 0.793
_shelx_estimated_absorpt_t_min 0.442
_olex2_refinement_description
;
1. Fixed Uiso
 At 1.2 times of:
  All B(H) groups, All C(H) groups
 At 1.5 times of:
  All C(H,H,H) groups
2. Restrained distances
 C54-F2 = C54-F1 = C54-F3
 1.33 with sigma of 0.02
 C54-S7
 1.82 with sigma of 0.02
 S7-O2 = S7-O4 = S7-O3
 1.44 with sigma of 0.02
 C54-O3
 2.57 with sigma of 0.04
 C54-O2
 2.58 with sigma of 0.04
 C54-O4
 2.56 with sigma of 0.04
 C54-O2 \\sim C54-O4 \\sim C54-O3
 with sigma of 0.04
 C54-F2 \\sim C54-F1 \\sim C54-F3
 with sigma of 0.02
 F2-F1 \\sim F1-F3 \\sim F3-F2
 with sigma of 0.04
 S7-F2 \\sim S7-F1 \\sim S7-F3
 with sigma of 0.04
 S7-O2 \\sim S7-O4 \\sim S7-O3
 with sigma of 0.02
 O2-O4 \\sim O4-O3 \\sim O2-O3
 with sigma of 0.04
3. Uiso/Uaniso restraints and constraints
C54 \\sim F2 \\sim F1 \\sim F3 \\sim S7 \\sim O2 \\sim O4 \\sim O3: within 2A
with sigma of 0.04 and sigma for terminal atoms of 0.08 within 2A
Uanis(F2) \\sim Ueq, Uanis(F1) \\sim Ueq, Uanis(F3) \\sim Ueq: with sigma of
0.005 and sigma for terminal atoms of 0.01
4. Rigid body (RIGU) restrains
 C54, F2, F1, F3, S7, O2, O4, O3
 with sigma for 1-2 distances of 0.004 and sigma for 1-3 distances of 0.004
 W2, W1, Cu5, Cu2, Cu4, Cu3, Cu6, Cu1, S5, Cl2, S1, S2, S6, S4, S3, Cl1, Cl3,
 N4, N12, N6, N2, N10, N9, N8, N3, N14, N7, N11, N5, N1, O1, N13, C41, H41, C52,
  C42, C4, C18, H18, C32, H32, C9, C51, H51, C34, C50, C37, H37, C8, H8, C33,
 C35, H35, C19, H19, C40, C46, H46, B2, H2, C45, C53, H53A, H53B, H53C, C48,
 H48A, H48B, H48C, C15, H15A, H15B, H15C, C47, C25, C22, H22, C21, C43, H43A,
 H43B, H43C, C26, C7, C20, C23, H23, B1, H1, C31, H31, C3, H3, C5, H5A, H5B,
 H5C, C24, H24, C36, H36, C38, H38, C2, C49, H49A, H49B, H49C, C10, H10A, H10B,
 H10C, C17, H17, C29, C39, H39A, H39B, H39C, C12, C13, H13, C14, C16, H16, C30,
 H30, C28, C27, C44, H44A, H44B, H44C, C6, H6A, H6B, H6C, C1, H1A, H1B, H1C,
 C11, H11A, H11B, H11C, C54, F2, F1, F3, S7, O2, O4, O3
 with sigma for 1-2 distances of 0.001 and sigma for 1-3 distances of 0.002
5.a Ternary CH refined with riding coordinates:
 B2(H2), B1(H1)
5.b Aromatic/amide H refined with riding coordinates:
 C41(H41), C18(H18), C32(H32), C51(H51), C37(H37), C8(H8), C35(H35), C19(H19),
 C46(H46), C22(H22), C23(H23), C31(H31), C3(H3), C24(H24), C36(H36), C38(H38),
 C17(H17), C13(H13), C16(H16), C30(H30)
5.c Idealised Me refined as rotating group:
 C53(H53A,H53B,H53C), C48(H48A,H48B,H48C), C15(H15A,H15B,H15C), C43(H43A,H43B,
 H43C), C5(H5A,H5B,H5C), C49(H49A,H49B,H49C), C10(H10A,H10B,H10C), C39(H39A,
 H39B,H39C), C44(H44A,H44B,H44C), C6(H6A,H6B,H6C), C1(H1A,H1B,H1C), C11(H11A,
 H11B,H11C)
;
_smtbx_masks_void_probe_radius 1.2
_smtbx_masks_void_truncation_radius 1.2
_olex2_submission_special_instructions 'No special instructions were received'

loop_
_space_group_symop_operation_xyz
'x, y, z'
'-x, -y, -z'

loop_
_atom_site_label
_atom_site_type_symbol
_atom_site_fract_x
_atom_site_fract_y
_atom_site_fract_z
_atom_site_U_iso_or_equiv
_atom_site_adp_type
_atom_site_occupancy
_atom_site_site_symmetry_order
_atom_site_calc_flag
_atom_site_refinement_flags_posn
_atom_site_refinement_flags_adp
_atom_site_refinement_flags_occupancy
_atom_site_disorder_assembly
_atom_site_disorder_group
W2 W 1.14165(3) 0.02117(2) 0.33515(2) 0.01653(10) Uani 1 1 d . . . . .
W1 W 0.12898(3) 0.82787(2) 0.92713(2) 0.01872(10) Uani 1 1 d . . . . .
Cu5 Cu 0.18297(11) 0.93534(7) 0.85003(4) 0.0223(2) Uani 1 1 d . . . . .
Cu2 Cu 1.02359(10) 0.15110(7) 0.33634(4) 0.0217(2) Uani 1 1 d . . . . .
Cu4 Cu 0.18101(11) 0.75414(7) 0.83765(4) 0.0223(2) Uani 1 1 d . . . . .
Cu3 Cu 0.93363(10) 0.00791(7) 0.26279(4) 0.0217(2) Uani 1 1 d . . . . .
Cu6 Cu -0.07829(11) 0.80712(7) 0.85498(4) 0.0233(2) Uani 1 1 d . . . . .
Cu1 Cu 1.20872(11) 0.12567(7) 0.25669(4) 0.0230(2) Uani 1 1 d . . . . .
S5 S 1.1423(2) -0.01613(14) 0.24684(8) 0.0194(5) Uani 1 1 d . . . . .
Cl2 Cl 0.9452(2) 0.16585(14) 0.23754(8) 0.0223(5) Uani 1 1 d . . . . .
S1 S 0.0008(2) 0.70006(15) 0.88720(8) 0.0236(5) Uani 1 1 d . . . . .
S2 S 0.3324(2) 0.86238(14) 0.87907(8) 0.0213(5) Uani 1 1 d . . . . .
S6 S 1.2554(2) 0.16616(14) 0.34147(8) 0.0205(5) Uani 1 1 d . . . . .
S4 S 0.9095(2) 0.01598(14) 0.35055(8) 0.0199(5) Uani 1 1 d . . . . .
S3 S 0.0063(2) 0.92608(14) 0.90471(8) 0.0204(5) Uani 1 1 d . . . . .
Cl1 Cl 1.2841(2) 0.20932(14) 0.19022(8) 0.0253(5) Uani 1 1 d . . . . .
Cl3 Cl 0.2430(2) 1.04353(14) 0.79706(8) 0.0233(5) Uani 1 1 d . . . . .
N4 N 1.1772(7) 0.0259(4) 0.4245(2) 0.0192(13) Uani 1 1 d . . . . .
N12 N 0.2467(7) 0.9318(5) 0.9865(3) 0.0249(14) Uani 1 1 d . . . . .
N6 N 1.0764(7) -0.1202(4) 0.3498(3) 0.0195(13) Uani 1 1 d . . . . .
N2 N 1.3565(7) -0.0055(4) 0.3405(2) 0.0190(13) Uani 1 1 d . . . . .
N10 N 0.2414(8) 0.7515(5) 0.9770(3) 0.0255(15) Uani 1 1 d . . . . .
N9 N 0.2550(8) 0.7658(5) 1.0315(3) 0.0285(16) Uani 1 1 d . . . . .
N8 N 0.2338(7) 0.6897(4) 0.7802(3) 0.0205(15) Uani 1 1 d . . . . .
N3 N 1.2495(7) -0.0275(4) 0.4479(3) 0.0206(13) Uani 1 1 d . . . . .
N14 N -0.0221(7) 0.7961(5) 0.9934(3) 0.0238(15) Uani 1 1 d . . . . .
N7 N 0.9160(7) 0.2304(4) 0.3601(3) 0.0207(15) Uani 1 1 d . . . . .
N11 N 0.2425(7) 0.9172(5) 1.0396(3) 0.0258(14) Uani 1 1 d . . . . .
N5 N 1.1355(7) -0.1555(5) 0.3896(3) 0.0214(13) Uani 1 1 d . . . . .
N1 N 1.3773(7) -0.0687(5) 0.3721(3) 0.0227(14) Uani 1 1 d . . . . .
O1 O 0.7588(6) 0.5752(4) 0.5652(3) 0.0389(17) Uani 1 1 d . . . . .
N13 N 0.0245(8) 0.8022(5) 1.0452(3) 0.0272(15) Uani 1 1 d . . . . .
C41 C 1.2007(8) 0.0545(6) 0.5120(3) 0.0217(16) Uani 1 1 d . . . . .
H41 H 1.193775 0.079419 0.545949 0.026 Uiso 1 1 calc R U . . .
C52 C 1.4658(8) 0.0110(6) 0.3072(3) 0.0194(15) Uani 1 1 d . . . . .
C42 C 1.1496(8) 0.0769(5) 0.4646(3) 0.0206(16) Uani 1 1 d . . . . .
C4 C 0.3143(9) 0.6923(6) 0.9662(4) 0.0273(19) Uani 1 1 d . . . . .
C18 C 0.3711(8) 0.6960(5) 0.7698(3) 0.0200(17) Uani 1 1 d . . . . .
H18 H 0.441866 0.732809 0.791996 0.024 Uiso 1 1 calc R U . . .
C32 C 0.5197(9) 0.2882(6) 0.4706(3) 0.0256(19) Uani 1 1 d . . . . .
H32 H 0.484952 0.235593 0.451160 0.031 Uiso 1 1 calc R U . . .
C9 C 0.3190(9) 1.0146(6) 0.9826(3) 0.0223(15) Uani 1 1 d . . . . .
C51 C 1.5484(8) -0.0436(6) 0.3171(3) 0.0214(15) Uani 1 1 d . . . . .
H51 H 1.630681 -0.045905 0.298943 0.026 Uiso 1 1 calc R U . . .
C34 C 0.7466(9) 0.3046(5) 0.4233(3) 0.0198(16) Uani 1 1 d . . . . .
C50 C 1.4932(8) -0.0943(6) 0.3576(3) 0.0213(15) Uani 1 1 d . . . . .
C37 C 0.7762(9) 0.2045(6) 0.3556(3) 0.025(2) Uani 1 1 d . . . . .
H37 H 0.734537 0.159895 0.330489 0.030 Uiso 1 1 calc R U . . .
C8 C 0.3591(9) 1.0521(6) 1.0323(3) 0.0278(18) Uani 1 1 d . . . . .
H8 H 0.409257 1.109654 1.040367 0.033 Uiso 1 1 calc R U . . .
C33 C 0.6583(9) 0.3383(5) 0.4619(3) 0.0205(17) Uani 1 1 d . . . . .
C35 C 0.6883(9) 0.2403(5) 0.3863(3) 0.0194(17) Uani 1 1 d . . . . .
H35 H 0.589005 0.220410 0.381642 0.023 Uiso 1 1 calc R U . . .
C19 C 0.4126(9) 0.6511(5) 0.7283(3) 0.0214(18) Uani 1 1 d . . . . .
H19 H 0.510001 0.658335 0.722652 0.026 Uiso 1 1 calc R U . . .
C40 C 1.2629(8) -0.0105(6) 0.5008(3) 0.0212(16) Uani 1 1 d . . . . .
C46 C 0.9675(9) -0.2576(6) 0.3551(3) 0.0273(17) Uani 1 1 d . . . . .
H46 H 0.903301 -0.311783 0.348134 0.033 Uiso 1 1 calc R U . . .
B2 B 0.1819(11) 0.8285(7) 1.0600(4) 0.0286(15) Uani 1 1 d . . . . .
H2 H 0.197640 0.828647 1.099104 0.034 Uiso 1 1 calc R U . . .
C45 C 1.0735(9) -0.2383(6) 0.3942(3) 0.0256(16) Uani 1 1 d . . . . .
C53 C 1.4917(9) 0.0770(6) 0.2661(3) 0.0247(18) Uani 1 1 d . . . . .
H53A H 1.586163 0.083416 0.252597 0.037 Uiso 1 1 calc R U . . .
H53B H 1.484520 0.131679 0.281838 0.037 Uiso 1 1 calc R U . . .
H53C H 1.421516 0.059011 0.237105 0.037 Uiso 1 1 calc R U . . .
C48 C 0.8720(9) -0.1820(5) 0.2824(3) 0.0234(19) Uani 1 1 d . . . . .
H48A H 0.926075 -0.170626 0.250312 0.035 Uiso 1 1 calc R U . . .
H48B H 0.826183 -0.135932 0.289412 0.035 Uiso 1 1 calc R U . . .
H48C H 0.800365 -0.236351 0.277464 0.035 Uiso 1 1 calc R U . . .
C15 C -0.2667(9) 0.7511(7) 0.9480(3) 0.034(2) Uani 1 1 d . . . . .
H15A H -0.245180 0.801086 0.926044 0.051 Uiso 1 1 calc R U . . .
H15B H -0.362909 0.741742 0.960255 0.051 Uiso 1 1 calc R U . . .
H15C H -0.258262 0.700790 0.927171 0.051 Uiso 1 1 calc R U . . .
C47 C 0.9712(9) -0.1867(6) 0.3290(3) 0.0231(16) Uani 1 1 d . . . . .
C25 C 0.5198(9) 0.5103(5) 0.5924(3) 0.0203(16) Uani 1 1 d . . . . .
C22 C 0.2532(10) 0.4707(6) 0.6307(4) 0.030(2) Uani 1 1 d . . . . .
H22 H 0.160035 0.458332 0.643016 0.036 Uiso 1 1 calc R U . . .
C21 C 0.3533(9) 0.5430(5) 0.6517(3) 0.0221(17) Uani 1 1 d . . . . .
C43 C 1.0753(9) 0.1453(6) 0.4595(3) 0.0241(18) Uani 1 1 d . . . . .
H43A H 0.980405 0.120767 0.444174 0.036 Uiso 1 1 calc R U . . .
H43B H 1.127523 0.188710 0.436449 0.036 Uiso 1 1 calc R U . . .
H43C H 1.068904 0.171451 0.494367 0.036 Uiso 1 1 calc R U . . .
C26 C 0.4217(9) 0.4370(6) 0.5747(3) 0.0243(18) Uani 1 1 d . . . . .
C7 C 0.3110(9) 0.9886(6) 1.0681(3) 0.0257(17) Uani 1 1 d . . . . .
C20 C 0.3137(9) 0.5958(5) 0.6951(3) 0.0216(17) Uani 1 1 d . . . . .
C23 C 0.2868(10) 0.4172(6) 0.5929(4) 0.037(2) Uani 1 1 d . . . . .
H23 H 0.218501 0.367810 0.579569 0.044 Uiso 1 1 calc R U . . .
B1 B 1.2778(10) -0.1043(7) 0.4161(4) 0.0225(14) Uani 1 1 d . . . . .
H1 H 1.318949 -0.140986 0.439340 0.027 Uiso 1 1 calc R U . . .
C31 C 0.7092(9) 0.4141(6) 0.4910(3) 0.0223(18) Uani 1 1 d . . . . .
H31 H 0.801686 0.448498 0.486420 0.027 Uiso 1 1 calc R U . . .
C3 C 0.3726(10) 0.6716(7) 1.0122(4) 0.035(2) Uani 1 1 d . . . . .
H3 H 0.430678 0.633251 1.015151 0.042 Uiso 1 1 calc R U . . .
C5 C 0.3315(11) 0.6587(7) 0.9131(4) 0.037(2) Uani 1 1 d . . . . .
H5A H 0.386165 0.704771 0.892432 0.055 Uiso 1 1 calc R U . . .
H5B H 0.238688 0.635201 0.895808 0.055 Uiso 1 1 calc R U . . .
H5C H 0.381014 0.613579 0.915648 0.055 Uiso 1 1 calc R U . . .
C24 C 0.4882(9) 0.5649(6) 0.6317(3) 0.0215(17) Uani 1 1 d . . . . .
H24 H 0.556152 0.615029 0.644232 0.026 Uiso 1 1 calc R U . . .
C36 C 0.8899(9) 0.3356(5) 0.4243(3) 0.0216(17) Uani 1 1 d . . . . .
H36 H 0.933518 0.383476 0.446852 0.026 Uiso 1 1 calc R U . . .
C38 C 0.9718(9) 0.2980(5) 0.3929(3) 0.0203(17) Uani 1 1 d . . . . .
H38 H 1.071058 0.320726 0.394512 0.024 Uiso 1 1 calc R U . . .
C2 C 0.3305(10) 0.7176(6) 1.0539(4) 0.032(2) Uani 1 1 d . . . . .
C49 C 1.5374(10) -0.1653(6) 0.3827(4) 0.032(2) Uani 1 1 d . . . . .
H49A H 1.541828 -0.155861 0.421171 0.048 Uiso 1 1 calc R U . . .
H49B H 1.630360 -0.167214 0.370626 0.048 Uiso 1 1 calc R U . . .
H49C H 1.468996 -0.219450 0.373021 0.048 Uiso 1 1 calc R U . . .
C10 C 0.3494(9) 1.0625(6) 0.9336(3) 0.0275(19) Uani 1 1 d . . . . .
H10A H 0.260800 1.066161 0.916474 0.041 Uiso 1 1 calc R U . . .
H10B H 0.399338 1.032799 0.909632 0.041 Uiso 1 1 calc R U . . .
H10C H 0.408050 1.120090 0.942480 0.041 Uiso 1 1 calc R U . . .
C17 C 0.1741(9) 0.5903(6) 0.7055(3) 0.026(2) Uani 1 1 d . . . . .
H17 H 0.101903 0.553716 0.683782 0.032 Uiso 1 1 calc R U . . .
C29 C 0.6221(9) 0.4384(6) 0.5267(3) 0.0208(16) Uani 1 1 d . . . . .
C39 C 1.3322(9) -0.0617(6) 0.5360(3) 0.029(2) Uani 1 1 d . . . . .
H39A H 1.275275 -0.120913 0.535214 0.044 Uiso 1 1 calc R U . . .
H39B H 1.340161 -0.037434 0.572166 0.044 Uiso 1 1 calc R U . . .
H39C H 1.426222 -0.060072 0.523460 0.044 Uiso 1 1 calc R U . . .
C12 C -0.0844(10) 0.7794(7) 1.0782(3) 0.033(2) Uani 1 1 d . . . . .
C13 C -0.2060(10) 0.7552(7) 1.0463(3) 0.037(2) Uani 1 1 d . . . . .
H13 H -0.299538 0.734857 1.057599 0.044 Uiso 1 1 calc R U . . .
C14 C -0.1645(9) 0.7663(6) 0.9950(3) 0.0281(19) Uani 1 1 d . . . . .
C16 C 0.1379(9) 0.6370(6) 0.7469(3) 0.025(2) Uani 1 1 d . . . . .
H16 H 0.040863 0.631948 0.752307 0.030 Uiso 1 1 calc R U . . .
C30 C 0.4351(10) 0.3140(6) 0.5063(3) 0.029(2) Uani 1 1 d . . . . .
H30 H 0.343006 0.279540 0.511526 0.034 Uiso 1 1 calc R U . . .
C28 C 0.4855(9) 0.3910(5) 0.5347(3) 0.0206(16) Uani 1 1 d . . . . .
C27 C 0.6510(9) 0.5171(6) 0.5627(3) 0.0238(17) Uani 1 1 d . . . . .
C44 C 1.1188(11) -0.2921(6) 0.4323(4) 0.033(2) Uani 1 1 d . . . . .
H44A H 1.057457 -0.350191 0.428470 0.050 Uiso 1 1 calc R U . . .
H44B H 1.113098 -0.268961 0.468128 0.050 Uiso 1 1 calc R U . . .
H44C H 1.216100 -0.293414 0.425959 0.050 Uiso 1 1 calc R U . . .
C6 C 0.3199(10) 0.9933(7) 1.1270(3) 0.033(2) Uani 1 1 d . . . . .
H6A H 0.225404 0.972954 1.140615 0.050 Uiso 1 1 calc R U . . .
H6B H 0.360590 1.052494 1.139508 0.050 Uiso 1 1 calc R U . . .
H6C H 0.379631 0.957421 1.139436 0.050 Uiso 1 1 calc R U . . .
C1 C 0.3606(13) 0.7166(8) 1.1116(4) 0.054(3) Uani 1 1 d . . . . .
H1A H 0.274384 0.688079 1.128924 0.081 Uiso 1 1 calc R U . . .
H1B H 0.394359 0.775367 1.125975 0.081 Uiso 1 1 calc R U . . .
H1C H 0.432860 0.685822 1.117766 0.081 Uiso 1 1 calc R U . . .
C11 C -0.0680(11) 0.7824(8) 1.1367(4) 0.048(3) Uani 1 1 d . . . . .
H11A H 0.006415 0.755170 1.146996 0.072 Uiso 1 1 calc R U . . .
H11B H -0.156842 0.751952 1.151653 0.072 Uiso 1 1 calc R U . . .
H11C H -0.042699 0.841916 1.150056 0.072 Uiso 1 1 calc R U . . .
C54 C 0.7545(12) 0.3261(7) 0.7317(4) 0.081(2) Uani 1 1 d D U . . .
F2 F 0.6339(11) 0.3138(6) 0.7578(4) 0.129(3) Uani 1 1 d D U . . .
F1 F 0.8568(12) 0.3366(7) 0.7684(4) 0.155(4) Uani 1 1 d D U . . .
F3 F 0.7484(8) 0.2529(5) 0.7068(3) 0.075(2) Uani 1 1 d D U . . .
S7 S 0.7769(4) 0.4159(2) 0.68782(13) 0.0590(8) Uani 1 1 d D U . . .
O2 O 0.6656(9) 0.3844(6) 0.6494(3) 0.079(3) Uani 1 1 d D U . . .
O4 O 0.7673(14) 0.4852(6) 0.7221(4) 0.127(4) Uani 1 1 d D U . . .
O3 O 0.9128(8) 0.4246(5) 0.6677(4) 0.078(3) Uani 1 1 d D U . . .

loop_
_atom_site_aniso_label
_atom_site_aniso_U_11
_atom_site_aniso_U_22
_atom_site_aniso_U_33
_atom_site_aniso_U_23
_atom_site_aniso_U_13
_atom_site_aniso_U_12
W2 0.01166(17) 0.0248(2) 0.01281(18) -0.00486(14) -0.00003(12) 0.00481(15)
W1 0.01840(19) 0.0266(2) 0.01288(19) -0.00509(14) 0.00060(13) 0.00959(16)
Cu5 0.0194(6) 0.0298(6) 0.0191(6) -0.0006(4) 0.0019(4) 0.0090(5)
Cu2 0.0168(5) 0.0288(6) 0.0204(6) -0.0092(4) 0.0001(4) 0.0088(5)
Cu4 0.0186(5) 0.0293(6) 0.0197(6) -0.0100(4) 0.0021(4) 0.0089(5)
Cu3 0.0146(5) 0.0338(7) 0.0162(5) -0.0054(4) -0.0006(4) 0.0064(5)
Cu6 0.0197(6) 0.0285(6) 0.0222(6) -0.0038(5) -0.0029(4) 0.0079(5)
Cu1 0.0204(6) 0.0281(6) 0.0190(6) -0.0036(4) 0.0017(4) 0.0042(5)
S5 0.0151(10) 0.0279(13) 0.0156(11) -0.0056(9) -0.0005(8) 0.0070(9)
Cl2 0.0218(11) 0.0309(13) 0.0157(10) -0.0068(9) -0.0007(8) 0.0107(10)
S1 0.0226(12) 0.0282(13) 0.0207(12) -0.0055(9) 0.0010(9) 0.0086(10)
S2 0.0177(11) 0.0308(13) 0.0168(11) -0.0065(9) -0.0008(8) 0.0096(10)
S6 0.0148(10) 0.0281(13) 0.0169(11) -0.0063(9) -0.0011(8) 0.0035(9)
S4 0.0140(10) 0.0313(13) 0.0144(11) -0.0058(9) 0.0004(8) 0.0067(9)
S3 0.0184(11) 0.0263(12) 0.0173(11) -0.0056(9) -0.0014(8) 0.0084(9)
Cl1 0.0185(11) 0.0325(13) 0.0221(11) 0.0011(9) -0.0001(8) 0.0015(10)
Cl3 0.0174(11) 0.0303(13) 0.0185(11) -0.0037(9) -0.0023(8) 0.0001(9)
N4 0.015(3) 0.026(3) 0.016(2) -0.003(2) -0.001(2) 0.004(3)
N12 0.027(4) 0.034(3) 0.014(2) -0.011(2) -0.004(2) 0.010(2)
N6 0.017(3) 0.026(3) 0.016(3) -0.001(2) 0.001(2) 0.006(2)
N2 0.013(3) 0.030(3) 0.015(3) -0.003(2) 0.001(2) 0.009(2)
N10 0.030(4) 0.033(4) 0.019(2) 0.002(2) 0.005(2) 0.019(3)
N9 0.031(4) 0.042(4) 0.019(2) 0.003(2) 0.006(2) 0.021(3)
N8 0.017(3) 0.023(3) 0.021(3) -0.008(3) -0.002(2) 0.005(2)
N3 0.013(3) 0.030(3) 0.019(2) 0.000(2) 0.001(2) 0.004(2)
N14 0.024(2) 0.032(4) 0.019(2) -0.007(3) 0.0044(19) 0.013(3)
N7 0.017(2) 0.021(3) 0.024(3) -0.010(2) -0.003(2) 0.006(2)
N11 0.026(3) 0.038(3) 0.015(2) -0.0080(19) -0.002(2) 0.013(2)
N5 0.018(3) 0.028(3) 0.018(3) 0.001(2) 0.000(2) 0.006(2)
N1 0.018(3) 0.032(4) 0.020(3) 0.000(2) 0.001(2) 0.011(2)
O1 0.023(3) 0.044(4) 0.044(4) -0.025(3) 0.005(3) 0.000(2)
N13 0.026(2) 0.040(4) 0.017(2) -0.004(3) 0.0063(18) 0.012(2)
C41 0.018(4) 0.030(4) 0.015(3) -0.003(2) 0.001(3) 0.003(3)
C52 0.009(3) 0.033(4) 0.015(3) -0.004(2) -0.001(2) 0.004(3)
C42 0.017(4) 0.028(4) 0.015(3) -0.003(2) 0.002(2) 0.003(3)
C4 0.025(4) 0.033(4) 0.029(3) 0.002(3) 0.005(3) 0.017(4)
C18 0.016(3) 0.025(4) 0.017(3) -0.006(3) -0.003(2) 0.004(3)
C32 0.026(3) 0.026(4) 0.023(4) -0.009(3) 0.004(3) 0.004(3)
C9 0.016(4) 0.034(3) 0.020(3) -0.010(2) -0.005(2) 0.014(3)
C51 0.009(3) 0.033(4) 0.021(4) -0.004(3) -0.004(2) 0.004(3)
C34 0.023(3) 0.024(4) 0.014(3) -0.002(3) 0.002(2) 0.009(2)
C50 0.013(3) 0.031(4) 0.021(4) -0.004(3) -0.003(2) 0.007(3)
C37 0.016(3) 0.033(5) 0.025(4) -0.015(3) -0.003(2) 0.006(3)
C8 0.022(4) 0.042(3) 0.019(3) -0.012(2) -0.002(2) 0.009(3)
C33 0.024(3) 0.025(3) 0.012(3) -0.005(3) 0.001(2) 0.007(2)
C35 0.019(3) 0.027(4) 0.015(3) -0.003(3) -0.003(2) 0.011(3)
C19 0.020(3) 0.023(4) 0.021(3) -0.004(3) 0.002(2) 0.004(3)
C40 0.013(4) 0.031(4) 0.018(2) 0.000(2) 0.002(2) 0.002(3)
C46 0.026(4) 0.027(3) 0.026(4) 0.000(3) 0.001(3) 0.003(3)
B2 0.029(3) 0.039(3) 0.021(4) -0.007(3) 0.002(2) 0.014(2)
C45 0.024(3) 0.028(3) 0.024(4) 0.000(2) 0.004(3) 0.005(2)
C53 0.017(4) 0.033(5) 0.023(4) 0.000(3) 0.003(3) 0.005(4)
C48 0.023(4) 0.013(5) 0.026(4) -0.006(3) -0.008(3) -0.007(3)
C15 0.022(4) 0.055(7) 0.023(3) 0.002(4) 0.006(3) 0.003(4)
C47 0.019(3) 0.028(3) 0.021(3) -0.002(2) 0.002(2) 0.003(2)
C25 0.025(3) 0.025(3) 0.013(3) -0.002(2) -0.002(2) 0.011(2)
C22 0.025(4) 0.028(4) 0.036(4) -0.007(3) 0.014(3) 0.004(3)
C21 0.025(3) 0.024(3) 0.020(3) 0.002(3) 0.004(2) 0.009(2)
C43 0.030(5) 0.035(4) 0.010(4) -0.004(3) 0.006(3) 0.014(4)
C26 0.026(3) 0.026(3) 0.022(4) -0.006(3) 0.005(2) 0.010(2)
C7 0.021(4) 0.042(3) 0.016(2) -0.012(2) 0.000(2) 0.013(3)
C20 0.020(3) 0.022(4) 0.021(3) -0.003(3) 0.003(2) 0.002(3)
C23 0.031(3) 0.035(4) 0.043(5) -0.012(4) 0.014(3) 0.007(3)
B1 0.018(3) 0.031(3) 0.019(3) -0.002(2) -0.0011(19) 0.007(2)
C31 0.020(3) 0.029(4) 0.019(4) -0.010(3) -0.002(3) 0.008(3)
C3 0.034(5) 0.050(6) 0.031(3) 0.005(3) 0.004(3) 0.027(4)
C5 0.042(6) 0.053(6) 0.030(3) 0.000(4) 0.002(4) 0.038(5)
C24 0.023(3) 0.024(4) 0.018(3) -0.003(3) 0.001(3) 0.006(3)
C36 0.024(3) 0.020(4) 0.021(4) -0.005(3) 0.000(2) 0.008(3)
C38 0.018(3) 0.019(4) 0.022(4) -0.008(3) -0.002(3) 0.004(3)
C2 0.032(5) 0.042(5) 0.028(3) 0.007(3) 0.004(3) 0.019(4)
C49 0.027(5) 0.036(5) 0.036(5) 0.002(3) -0.001(4) 0.015(4)
C10 0.028(5) 0.033(5) 0.020(3) -0.011(3) -0.007(3) 0.007(4)
C17 0.020(3) 0.032(5) 0.024(4) -0.013(3) 0.003(3) 0.002(3)
C29 0.019(3) 0.029(3) 0.016(3) -0.005(3) -0.002(2) 0.010(2)
C39 0.027(5) 0.041(5) 0.021(4) 0.004(3) 0.001(3) 0.009(4)
C12 0.033(3) 0.050(6) 0.019(3) -0.001(3) 0.011(2) 0.014(3)
C13 0.031(3) 0.060(7) 0.022(3) 0.003(3) 0.010(2) 0.016(4)
C14 0.024(3) 0.043(5) 0.020(3) -0.003(3) 0.007(2) 0.013(3)
C16 0.013(3) 0.034(4) 0.025(3) -0.014(3) 0.000(2) 0.003(3)
C30 0.029(4) 0.029(4) 0.026(4) -0.011(3) 0.006(3) 0.005(3)
C28 0.020(3) 0.027(3) 0.017(3) -0.006(3) -0.001(2) 0.010(2)
C27 0.018(3) 0.033(3) 0.020(4) -0.009(3) -0.005(2) 0.007(2)
C44 0.044(6) 0.016(4) 0.035(5) -0.002(3) -0.009(4) 0.000(4)
C6 0.030(5) 0.052(7) 0.016(3) -0.011(3) 0.002(3) 0.010(5)
C1 0.078(8) 0.073(9) 0.029(3) 0.010(4) 0.001(4) 0.050(7)
C11 0.041(6) 0.083(9) 0.019(3) 0.001(4) 0.012(3) 0.013(6)
C54 0.106(5) 0.083(4) 0.061(5) 0.006(4) 0.006(3) 0.036(4)
F2 0.157(6) 0.128(6) 0.123(6) 0.024(5) 0.066(5) 0.064(5)
F1 0.176(6) 0.145(7) 0.129(6) 0.013(5) -0.064(5) 0.023(6)
F3 0.082(5) 0.075(4) 0.077(4) 0.012(3) 0.016(3) 0.032(4)
S7 0.060(2) 0.060(2) 0.061(2) -0.0174(16) -0.0016(15) 0.0253(17)
O2 0.058(4) 0.096(7) 0.085(5) 0.006(5) -0.016(5) 0.023(5)
O4 0.196(13) 0.081(6) 0.112(8) -0.035(6) 0.032(7) 0.055(8)
O3 0.044(4) 0.062(6) 0.122(7) -0.012(5) 0.007(4) 0.006(4)

loop_
_atom_type_symbol
_atom_type_description
_atom_type_scat_dispersion_real
_atom_type_scat_dispersion_imag
_atom_type_scat_source
C C 0.0033 0.0016 'International Tables Vol C Tables 4.2.6.8 and 6.1.1.4'
H H 0.0000 0.0000 'International Tables Vol C Tables 4.2.6.8 and 6.1.1.4'
B B 0.0013 0.0007 'International Tables Vol C Tables 4.2.6.8 and 6.1.1.4'
Cl Cl 0.1484 0.1585 'International Tables Vol C Tables 4.2.6.8 and 6.1.1.4'
Cu Cu 0.3201 1.2651 'International Tables Vol C Tables 4.2.6.8 and 6.1.1.4'
F F 0.0171 0.0103 'International Tables Vol C Tables 4.2.6.8 and 6.1.1.4'
N N 0.0061 0.0033 'International Tables Vol C Tables 4.2.6.8 and 6.1.1.4'
O O 0.0106 0.0060 'International Tables Vol C Tables 4.2.6.8 and 6.1.1.4'
S S 0.1246 0.1234 'International Tables Vol C Tables 4.2.6.8 and 6.1.1.4'
W W -0.8490 6.8722 'International Tables Vol C Tables 4.2.6.8 and 6.1.1.4'

loop_
_geom_angle_atom_site_label_1
_geom_angle_atom_site_label_2
_geom_angle_atom_site_label_3
_geom_angle
_geom_angle_site_symmetry_1
_geom_angle_site_symmetry_3
_geom_angle_publ_flag
Cu2 W2 Cu3 65.16(3) . . ?
Cu1 W2 Cu2 64.92(3) . . ?
Cu1 W2 Cu3 65.97(3) . . ?
S5 W2 Cu2 103.62(6) . . ?
S5 W2 Cu3 52.55(5) . . ?
S5 W2 Cu1 52.98(6) . . ?
S5 W2 S6 104.67(8) . . ?
S5 W2 S4 104.43(7) . . ?
S6 W2 Cu2 52.66(6) . . ?
S6 W2 Cu3 104.75(6) . . ?
S6 W2 Cu1 52.76(5) . . ?
S4 W2 Cu2 53.11(6) . . ?
S4 W2 Cu3 53.05(5) . . ?
S4 W2 Cu1 104.98(6) . . ?
S4 W2 S6 104.28(8) . . ?
N4 W2 Cu2 94.13(17) . . ?
N4 W2 Cu3 140.05(16) . . ?
N4 W2 Cu1 137.71(17) . . ?
N4 W2 S5 162.21(18) . . ?
N4 W2 S6 85.10(18) . . ?
N4 W2 S4 87.05(17) . . ?
N6 W2 Cu2 137.45(17) . . ?
N6 W2 Cu3 92.47(17) . . ?
N6 W2 Cu1 140.18(16) . . ?
N6 W2 S5 87.23(17) . . ?
N6 W2 S6 162.67(17) . . ?
N6 W2 S4 84.38(17) . . ?
N6 W2 N4 80.3(2) . . ?
N2 W2 Cu2 140.47(18) . . ?
N2 W2 Cu3 138.11(16) . . ?
N2 W2 Cu1 93.68(18) . . ?
N2 W2 S5 85.74(16) . . ?
N2 W2 S6 87.82(18) . . ?
N2 W2 S4 161.31(18) . . ?
N2 W2 N4 79.7(2) . . ?
N2 W2 N6 80.4(2) . . ?
Cu5 W1 Cu4 67.52(3) . . ?
Cu5 W1 Cu6 65.74(3) . . ?
Cu6 W1 Cu4 67.06(3) . . ?
S1 W1 Cu5 105.05(6) . . ?
S1 W1 Cu4 52.30(6) . . ?
S1 W1 Cu6 53.23(6) . . ?
S1 W1 S2 103.54(7) . . ?
S2 W1 Cu5 53.06(6) . . ?
S2 W1 Cu4 52.08(6) . . ?
S2 W1 Cu6 104.24(6) . . ?
S3 W1 Cu5 53.08(6) . . ?
S3 W1 Cu4 106.81(6) . . ?
S3 W1 Cu6 52.86(6) . . ?
S3 W1 S1 104.82(8) . . ?
S3 W1 S2 105.13(8) . . ?
N12 W1 Cu5 90.73(19) . . ?
N12 W1 Cu4 137.72(18) . . ?
N12 W1 Cu6 137.44(18) . . ?
N12 W1 S1 164.2(2) . . ?
N12 W1 S2 85.73(19) . . ?
N12 W1 S3 84.58(19) . . ?
N10 W1 Cu5 138.97(19) . . ?
N10 W1 Cu4 93.09(17) . . ?
N10 W1 Cu6 140.94(19) . . ?
N10 W1 S1 87.8(2) . . ?
N10 W1 S2 86.25(19) . . ?
N10 W1 S3 160.08(18) . . ?
N10 W1 N12 79.9(3) . . ?
N10 W1 N14 79.9(3) . . ?
N14 W1 Cu5 138.76(18) . . ?
N14 W1 Cu4 137.69(18) . . ?
N14 W1 Cu6 92.57(18) . . ?
N14 W1 S1 85.58(19) . . ?
N14 W1 S2 163.16(19) . . ?
N14 W1 S3 85.73(19) . . ?
N14 W1 N12 82.5(3) . . ?
W1 Cu5 Cu4 56.46(3) . . ?
W1 Cu5 Cu6 57.34(3) . . ?
Cu6 Cu5 Cu4 60.53(4) . . ?
S2 Cu5 W1 56.24(6) . . ?
S2 Cu5 Cu4 48.09(6) . . ?
S2 Cu5 Cu6 100.00(7) . . ?
S3 Cu5 W1 55.82(6) . . ?
S3 Cu5 Cu4 100.03(7) . . ?
S3 Cu5 Cu6 49.89(6) . . ?
S3 Cu5 S2 110.93(9) . . ?
Cl3 Cu5 W1 169.47(7) . . ?
Cl3 Cu5 Cu4 132.58(7) . . ?
Cl3 Cu5 Cu6 129.71(7) . . ?
Cl3 Cu5 S2 123.60(9) . . ?
Cl3 Cu5 S3 120.73(9) . . ?
W2 Cu2 Cu3 57.79(3) . . ?
W2 Cu2 Cu1 57.42(3) . . ?
Cu1 Cu2 Cu3 60.94(3) . . ?
Cl2 Cu2 W2 105.86(6) . . ?
Cl2 Cu2 Cu3 57.02(5) . . ?
Cl2 Cu2 Cu1 62.79(5) . . ?
S6 Cu2 W2 56.21(6) . . ?
S6 Cu2 Cu3 101.54(6) . . ?
S6 Cu2 Cu1 50.37(6) . . ?
S6 Cu2 Cl2 109.29(8) . . ?
S6 Cu2 S4 110.04(9) . . ?
S4 Cu2 W2 55.49(6) . . ?
S4 Cu2 Cu3 50.42(6) . . ?
S4 Cu2 Cu1 100.76(6) . . ?
S4 Cu2 Cl2 101.55(8) . . ?
N7 Cu2 W2 160.5(2) . . ?
N7 Cu2 Cu3 127.67(19) . . ?
N7 Cu2 Cu1 141.9(2) . . ?
N7 Cu2 Cl2 90.3(2) . . ?
N7 Cu2 S6 129.1(2) . . ?
N7 Cu2 S4 111.2(2) . . ?
W1 Cu4 Cu5 56.02(3) . . ?
W1 Cu4 Cu6 56.46(3) . . ?
Cu6 Cu4 Cu5 58.57(4) . . ?
S1 Cu4 W1 56.02(6) . . ?
S1 Cu4 Cu5 98.73(7) . . ?
S1 Cu4 Cu6 49.42(7) . . ?
S2 Cu4 W1 56.28(6) . . ?
S2 Cu4 Cu5 48.96(6) . . ?
S2 Cu4 Cu6 99.01(7) . . ?
S2 Cu4 S1 111.32(9) . . ?
N8 Cu4 W1 170.4(2) . . ?
N8 Cu4 Cu5 131.6(2) . . ?
N8 Cu4 Cu6 131.1(2) . . ?
N8 Cu4 S1 122.3(2) . . ?
N8 Cu4 S2 122.3(2) . . ?
W2 Cu3 Cu2 57.05(3) . . ?
W2 Cu3 Cu1 56.54(3) . . ?
Cu2 Cu3 Cu1 59.11(3) . . ?
S5 Cu3 W2 55.09(5) . . ?
S5 Cu3 Cu2 99.08(6) . . ?
S5 Cu3 Cu1 49.45(6) . . ?
S5 Cu3 Cl2 107.58(8) . . ?
S5 Cu3 S4 108.88(8) . . ?
S5 Cu3 Cl3 117.67(8) . 2_666 ?
Cl2 Cu3 W2 105.33(6) . . ?
Cl2 Cu3 Cu2 57.13(5) . . ?
Cl2 Cu3 Cu1 62.09(5) . . ?
S4 Cu3 W2 55.06(6) . . ?
S4 Cu3 Cu2 50.11(6) . . ?
S4 Cu3 Cu1 98.95(6) . . ?
S4 Cu3 Cl2 101.38(8) . . ?
Cl3 Cu3 W2 163.35(8) 2_666 . ?
Cl3 Cu3 Cu2 138.06(7) 2_666 . ?
Cl3 Cu3 Cu1 132.95(7) 2_666 . ?
Cl3 Cu3 Cl2 91.08(8) 2_666 . ?
Cl3 Cu3 S4 125.15(8) 2_666 . ?
W1 Cu6 Cu5 56.91(3) . . ?
W1 Cu6 Cu4 56.48(3) . . ?
W1 Cu6 Cl2 104.19(6) . 2_666 ?
Cu5 Cu6 Cu4 60.90(4) . . ?
Cl2 Cu6 Cu5 59.81(5) 2_666 . ?
Cl2 Cu6 Cu4 58.91(5) 2_666 . ?
S1 Cu6 W1 55.73(6) . . ?
S1 Cu6 Cu5 99.90(7) . . ?
S1 Cu6 Cu4 48.39(6) . . ?
S1 Cu6 Cl2 102.35(8) . 2_666 ?
S1 Cu6 Cl1 124.84(9) . 2_666 ?
S3 Cu6 W1 55.63(6) . . ?
S3 Cu6 Cu5 49.93(6) . . ?
S3 Cu6 Cu4 100.38(7) . . ?
S3 Cu6 Cl2 105.58(8) . 2_666 ?
S3 Cu6 S1 109.97(9) . . ?
S3 Cu6 Cl1 118.75(9) . 2_666 ?
Cl1 Cu6 W1 166.97(7) 2_666 . ?
Cl1 Cu6 Cu5 130.63(8) 2_666 . ?
Cl1 Cu6 Cu4 135.22(7) 2_666 . ?
Cl1 Cu6 Cl2 88.54(8) 2_666 2_666 ?
W2 Cu1 Cu2 57.66(3) . . ?
W2 Cu1 Cu3 57.49(3) . . ?
Cu2 Cu1 Cu3 59.95(3) . . ?
S5 Cu1 W2 55.56(6) . . ?
S5 Cu1 Cu2 99.81(7) . . ?
S5 Cu1 Cu3 49.46(6) . . ?
S5 Cu1 S6 110.69(9) . . ?
S6 Cu1 W2 56.32(6) . . ?
S6 Cu1 Cu2 50.36(6) . . ?
S6 Cu1 Cu3 100.69(7) . . ?
Cl1 Cu1 W2 174.47(7) . . ?
Cl1 Cu1 Cu2 127.33(7) . . ?
Cl1 Cu1 Cu3 126.13(7) . . ?
Cl1 Cu1 S5 122.57(9) . . ?
Cl1 Cu1 S6 123.91(9) . . ?
Cu3 S5 W2 72.36(6) . . ?
Cu1 S5 W2 71.46(6) . . ?
Cu1 S5 Cu3 81.09(8) . . ?
Cu2 Cl2 Cu6 135.23(9) . 2_666 ?
Cu3 Cl2 Cu2 65.85(6) . . ?
Cu3 Cl2 Cu6 107.51(7) . 2_666 ?
Cu4 S1 W1 71.68(7) . . ?
Cu4 S1 Cu6 82.20(9) . . ?
Cu6 S1 W1 71.04(7) . . ?
Cu5 S2 W1 70.71(7) . . ?
Cu4 S2 W1 71.64(7) . . ?
Cu4 S2 Cu5 82.95(8) . . ?
Cu2 S6 W2 71.13(7) . . ?
Cu2 S6 Cu1 79.27(7) . . ?
Cu1 S6 W2 70.91(7) . . ?
Cu2 S4 W2 71.39(7) . . ?
Cu2 S4 Cu3 79.48(8) . . ?
Cu3 S4 W2 71.90(6) . . ?
Cu5 S3 W1 71.10(7) . . ?
Cu6 S3 W1 71.52(7) . . ?
Cu6 S3 Cu5 80.18(7) . . ?
Cu1 Cl1 Cu6 99.17(9) . 2_666 ?
Cu5 Cl3 Cu3 95.43(9) . 2_666 ?
N3 N4 W2 120.5(5) . . ?
C42 N4 W2 133.5(6) . . ?
C42 N4 N3 105.8(6) . . ?
N11 N12 W1 120.0(5) . . ?
C9 N12 W1 133.9(5) . . ?
C9 N12 N11 105.9(6) . . ?
N5 N6 W2 122.4(5) . . ?
N5 N6 C47 103.8(7) . . ?
C47 N6 W2 133.5(6) . . ?
N1 N2 W2 119.5(5) . . ?
C52 N2 W2 131.5(6) . . ?
C52 N2 N1 106.1(6) . . ?
N9 N10 W1 120.5(5) . . ?
C4 N10 W1 134.4(6) . . ?
C4 N10 N9 105.0(7) . . ?
N10 N9 B2 121.0(7) . . ?
C2 N9 N10 111.7(7) . . ?
C2 N9 B2 127.2(8) . . ?
C18 N8 Cu4 121.7(5) . . ?
C16 N8 Cu4 122.5(5) . . ?
C16 N8 C18 115.8(7) . . ?
N4 N3 B1 120.6(6) . . ?
C40 N3 N4 109.7(7) . . ?
C40 N3 B1 128.6(7) . . ?
N13 N14 W1 121.6(5) . . ?
C14 N14 W1 133.6(6) . . ?
C14 N14 N13 104.8(6) . . ?
C37 N7 Cu2 117.9(6) . . ?
C37 N7 C38 117.3(7) . . ?
C38 N7 Cu2 122.3(5) . . ?
N12 N11 B2 121.7(7) . . ?
C7 N11 N12 110.5(7) . . ?
C7 N11 B2 127.4(8) . . ?
N6 N5 B1 119.2(7) . . ?
C45 N5 N6 112.7(7) . . ?
C45 N5 B1 126.9(7) . . ?
N2 N1 B1 122.4(7) . . ?
C50 N1 N2 110.6(7) . . ?
C50 N1 B1 127.0(7) . . ?
N14 N13 B2 120.9(7) . . ?
C12 N13 N14 111.5(7) . . ?
C12 N13 B2 127.5(8) . . ?
C42 C41 H41 126.4 . . ?
C40 C41 H41 126.4 . . ?
C40 C41 C42 107.2(7) . . ?
N2 C52 C51 108.6(8) . . ?
N2 C52 C53 126.2(7) . . ?
C51 C52 C53 125.3(7) . . ?
N4 C42 C41 109.4(8) . . ?
N4 C42 C43 126.3(7) . . ?
C41 C42 C43 124.3(7) . . ?
N10 C4 C3 109.8(8) . . ?
N10 C4 C5 124.5(8) . . ?
C3 C4 C5 125.7(8) . . ?
N8 C18 H18 118.5 . . ?
N8 C18 C19 123.1(7) . . ?
C19 C18 H18 118.5 . . ?
C33 C32 H32 119.1 . . ?
C30 C32 H32 119.1 . . ?
C30 C32 C33 121.7(8) . . ?
N12 C9 C8 110.2(8) . . ?
N12 C9 C10 127.3(7) . . ?
C8 C9 C10 122.5(9) . . ?
C52 C51 H51 125.5 . . ?
C52 C51 C50 109.0(7) . . ?
C50 C51 H51 125.5 . . ?
C35 C34 C33 122.0(7) . . ?
C36 C34 C33 121.1(7) . . ?
C36 C34 C35 116.9(7) . . ?
N1 C50 C51 105.7(7) . . ?
N1 C50 C49 122.7(8) . . ?
C51 C50 C49 131.6(8) . . ?
N7 C37 H37 118.6 . . ?
N7 C37 C35 122.7(8) . . ?
C35 C37 H37 118.6 . . ?
C9 C8 H8 126.9 . . ?
C9 C8 C7 106.3(9) . . ?
C7 C8 H8 126.9 . . ?
C32 C33 C34 118.7(7) . . ?
C31 C33 C32 118.9(7) . . ?
C31 C33 C34 122.3(8) . . ?
C34 C35 C37 119.6(8) . . ?
C34 C35 H35 120.2 . . ?
C37 C35 H35 120.2 . . ?
C18 C19 H19 119.6 . . ?
C20 C19 C18 120.9(8) . . ?
C20 C19 H19 119.6 . . ?
N3 C40 C41 107.8(7) . . ?
N3 C40 C39 120.7(8) . . ?
C41 C40 C39 131.5(8) . . ?
C45 C46 H46 125.9 . . ?
C47 C46 H46 125.9 . . ?
C47 C46 C45 108.3(9) . . ?
N9 B2 H2 110.7 . . ?
N11 B2 N9 108.0(7) . . ?
N11 B2 N13 107.8(8) . . ?
N11 B2 H2 110.7 . . ?
N13 B2 N9 109.0(8) . . ?
N13 B2 H2 110.7 . . ?
N5 C45 C46 104.9(8) . . ?
N5 C45 C44 124.1(8) . . ?
C46 C45 C44 131.0(9) . . ?
C52 C53 H53A 109.5 . . ?
C52 C53 H53B 109.5 . . ?
C52 C53 H53C 109.5 . . ?
H53A C53 H53B 109.5 . . ?
H53A C53 H53C 109.5 . . ?
H53B C53 H53C 109.5 . . ?
H48A C48 H48B 109.5 . . ?
H48A C48 H48C 109.5 . . ?
H48B C48 H48C 109.5 . . ?
C47 C48 H48A 109.5 . . ?
C47 C48 H48B 109.5 . . ?
C47 C48 H48C 109.5 . . ?
H15A C15 H15B 109.5 . . ?
H15A C15 H15C 109.5 . . ?
H15B C15 H15C 109.5 . . ?
C14 C15 H15A 109.5 . . ?
C14 C15 H15B 109.5 . . ?
C14 C15 H15C 109.5 . . ?
N6 C47 C48 125.4(8) . . ?
C46 C47 N6 110.3(8) . . ?
C46 C47 C48 124.3(8) . . ?
C26 C25 C24 121.2(8) . . ?
C26 C25 C27 108.5(7) . . ?
C24 C25 C27 130.4(8) . . ?
C21 C22 H22 119.2 . . ?
C23 C22 H22 119.2 . . ?
C23 C22 C21 121.6(8) . . ?
C22 C21 C20 119.4(7) . . ?
C24 C21 C22 119.8(7) . . ?
C24 C21 C20 120.8(8) . . ?
C42 C43 H43A 109.5 . . ?
C42 C43 H43B 109.5 . . ?
C42 C43 H43C 109.5 . . ?
H43A C43 H43B 109.5 . . ?
H43A C43 H43C 109.5 . . ?
H43B C43 H43C 109.5 . . ?
C25 C26 C23 121.1(8) . . ?
C25 C26 C28 109.2(7) . . ?
C23 C26 C28 129.7(8) . . ?
N11 C7 C8 107.1(7) . . ?
N11 C7 C6 122.9(9) . . ?
C8 C7 C6 130.0(8) . . ?
C19 C20 C21 122.7(8) . . ?
C19 C20 C17 115.8(7) . . ?
C17 C20 C21 121.5(8) . . ?
C22 C23 C26 118.5(9) . . ?
C22 C23 H23 120.8 . . ?
C26 C23 H23 120.8 . . ?
N3 B1 N5 107.5(7) . . ?
N3 B1 H1 111.2 . . ?
N5 B1 H1 111.2 . . ?
N1 B1 N3 107.7(7) . . ?
N1 B1 N5 107.7(7) . . ?
N1 B1 H1 111.2 . . ?
C33 C31 H31 120.9 . . ?
C29 C31 C33 118.2(8) . . ?
C29 C31 H31 120.9 . . ?
C4 C3 H3 126.2 . . ?
C4 C3 C2 107.6(8) . . ?
C2 C3 H3 126.2 . . ?
C4 C5 H5A 109.5 . . ?
C4 C5 H5B 109.5 . . ?
C4 C5 H5C 109.5 . . ?
H5A C5 H5B 109.5 . . ?
H5A C5 H5C 109.5 . . ?
H5B C5 H5C 109.5 . . ?
C25 C24 H24 121.2 . . ?
C21 C24 C25 117.7(8) . . ?
C21 C24 H24 121.2 . . ?
C34 C36 H36 119.6 . . ?
C34 C36 C38 120.8(8) . . ?
C38 C36 H36 119.6 . . ?
N7 C38 C36 122.2(8) . . ?
N7 C38 H38 118.9 . . ?
C36 C38 H38 118.9 . . ?
N9 C2 C3 105.8(8) . . ?
N9 C2 C1 124.6(8) . . ?
C3 C2 C1 129.5(9) . . ?
C50 C49 H49A 109.5 . . ?
C50 C49 H49B 109.5 . . ?
C50 C49 H49C 109.5 . . ?
H49A C49 H49B 109.5 . . ?
H49A C49 H49C 109.5 . . ?
H49B C49 H49C 109.5 . . ?
C9 C10 H10A 109.5 . . ?
C9 C10 H10B 109.5 . . ?
C9 C10 H10C 109.5 . . ?
H10A C10 H10B 109.5 . . ?
H10A C10 H10C 109.5 . . ?
H10B C10 H10C 109.5 . . ?
C20 C17 H17 119.4 . . ?
C16 C17 C20 121.3(8) . . ?
C16 C17 H17 119.4 . . ?
C31 C29 C28 123.3(8) . . ?
C31 C29 C27 128.8(8) . . ?
C28 C29 C27 107.8(7) . . ?
C40 C39 H39A 109.5 . . ?
C40 C39 H39B 109.5 . . ?
C40 C39 H39C 109.5 . . ?
H39A C39 H39B 109.5 . . ?
H39A C39 H39C 109.5 . . ?
H39B C39 H39C 109.5 . . ?
N13 C12 C13 106.3(8) . . ?
N13 C12 C11 124.2(9) . . ?
C13 C12 C11 129.5(9) . . ?
C12 C13 H13 126.7 . . ?
C14 C13 C12 106.6(9) . . ?
C14 C13 H13 126.7 . . ?
N14 C14 C15 125.9(7) . . ?
N14 C14 C13 110.7(8) . . ?
C13 C14 C15 123.3(8) . . ?
N8 C16 C17 123.2(8) . . ?
N8 C16 H16 118.4 . . ?
C17 C16 H16 118.4 . . ?
C32 C30 H30 120.4 . . ?
C32 C30 C28 119.2(8) . . ?
C28 C30 H30 120.4 . . ?
C29 C28 C26 108.9(7) . . ?
C29 C28 C30 118.5(8) . . ?
C30 C28 C26 132.6(8) . . ?
O1 C27 C25 128.1(8) . . ?
O1 C27 C29 126.3(8) . . ?
C25 C27 C29 105.6(7) . . ?
C45 C44 H44A 109.5 . . ?
C45 C44 H44B 109.5 . . ?
C45 C44 H44C 109.5 . . ?
H44A C44 H44B 109.5 . . ?
H44A C44 H44C 109.5 . . ?
H44B C44 H44C 109.5 . . ?
C7 C6 H6A 109.5 . . ?
C7 C6 H6B 109.5 . . ?
C7 C6 H6C 109.5 . . ?
H6A C6 H6B 109.5 . . ?
H6A C6 H6C 109.5 . . ?
H6B C6 H6C 109.5 . . ?
C2 C1 H1A 109.5 . . ?
C2 C1 H1B 109.5 . . ?
C2 C1 H1C 109.5 . . ?
H1A C1 H1B 109.5 . . ?
H1A C1 H1C 109.5 . . ?
H1B C1 H1C 109.5 . . ?
C12 C11 H11A 109.5 . . ?
C12 C11 H11B 109.5 . . ?
C12 C11 H11C 109.5 . . ?
H11A C11 H11B 109.5 . . ?
H11A C11 H11C 109.5 . . ?
H11B C11 H11C 109.5 . . ?
F2 C54 S7 111.7(8) . . ?
F1 C54 F2 106.1(11) . . ?
F1 C54 S7 113.4(9) . . ?
F3 C54 F2 105.4(9) . . ?
F3 C54 F1 106.2(10) . . ?
F3 C54 S7 113.5(7) . . ?
O2 S7 C54 101.9(5) . . ?
O4 S7 C54 103.5(6) . . ?
O4 S7 O2 117.7(7) . . ?
O3 S7 C54 104.2(5) . . ?
O3 S7 O2 113.5(6) . . ?
O3 S7 O4 113.6(7) . . ?

loop_
_geom_bond_atom_site_label_1
_geom_bond_atom_site_label_2
_geom_bond_distance
_geom_bond_site_symmetry_2
_geom_bond_publ_flag
W2 Cu2 2.6529(11) . ?
W2 Cu3 2.6748(10) . ?
W2 Cu1 2.6460(11) . ?
W2 S5 2.3018(19) . ?
W2 S6 2.330(2) . ?
W2 S4 2.307(2) . ?
W2 N4 2.282(6) . ?
W2 N6 2.265(7) . ?
W2 N2 2.264(6) . ?
W1 Cu5 2.6391(11) . ?
W1 Cu4 2.6526(10) . ?
W1 Cu6 2.6519(11) . ?
W1 S1 2.317(2) . ?
W1 S2 2.325(2) . ?
W1 S3 2.308(2) . ?
W1 N12 2.278(7) . ?
W1 N10 2.256(7) . ?
W1 N14 2.259(7) . ?
Cu5 Cu4 2.9405(15) . ?
Cu5 Cu6 2.8717(15) . ?
Cu5 S2 2.235(2) . ?
Cu5 S3 2.230(2) . ?
Cu5 Cl3 2.216(2) . ?
Cu2 Cu3 2.8689(14) . ?
Cu2 Cu1 2.8439(14) . ?
Cu2 Cl2 2.641(2) . ?
Cu2 S6 2.229(2) . ?
Cu2 S4 2.239(3) . ?
Cu2 N7 1.953(7) . ?
Cu4 Cu6 2.9299(14) . ?
Cu4 S1 2.211(2) . ?
Cu4 S2 2.205(2) . ?
Cu4 N8 1.924(6) . ?
Cu3 Cu1 2.8970(14) . ?
Cu3 S5 2.228(2) . ?
Cu3 Cl2 2.637(2) . ?
Cu3 S4 2.249(2) . ?
Cu3 Cl3 2.248(2) 2_666 ?
Cu6 Cl2 2.712(2) 2_666 ?
Cu6 S1 2.246(3) . ?
Cu6 S3 2.229(2) . ?
Cu6 Cl1 2.250(2) 2_666 ?
Cu1 S5 2.228(2) . ?
Cu1 S6 2.229(2) . ?
Cu1 Cl1 2.224(2) . ?
N4 N3 1.392(9) . ?
N4 C42 1.365(10) . ?
N12 N11 1.377(9) . ?
N12 C9 1.358(11) . ?
N6 N5 1.366(9) . ?
N6 C47 1.369(10) . ?
N2 N1 1.375(10) . ?
N2 C52 1.362(10) . ?
N10 N9 1.393(9) . ?
N10 C4 1.362(10) . ?
N9 B2 1.557(12) . ?
N9 C2 1.339(11) . ?
N8 C18 1.361(10) . ?
N8 C16 1.353(10) . ?
N3 C40 1.357(10) . ?
N3 B1 1.550(11) . ?
N14 N13 1.373(9) . ?
N14 C14 1.361(11) . ?
N7 C37 1.331(10) . ?
N7 C38 1.342(10) . ?
N11 B2 1.523(13) . ?
N11 C7 1.355(11) . ?
N5 C45 1.336(11) . ?
N5 B1 1.556(11) . ?
N1 C50 1.364(10) . ?
N1 B1 1.533(11) . ?
O1 C27 1.223(10) . ?
N13 B2 1.530(13) . ?
N13 C12 1.361(11) . ?
C41 H41 0.9500 . ?
C41 C42 1.388(11) . ?
C41 C40 1.373(12) . ?
C52 C51 1.371(11) . ?
C52 C53 1.501(12) . ?
C42 C43 1.482(12) . ?
C4 C3 1.375(12) . ?
C4 C5 1.466(12) . ?
C18 H18 0.9500 . ?
C18 C19 1.388(11) . ?
C32 H32 0.9500 . ?
C32 C33 1.425(12) . ?
C32 C30 1.370(11) . ?
C9 C8 1.384(11) . ?
C9 C10 1.484(12) . ?
C51 H51 0.9500 . ?
C51 C50 1.372(12) . ?
C34 C33 1.504(10) . ?
C34 C35 1.378(11) . ?
C34 C36 1.369(11) . ?
C50 C49 1.488(12) . ?
C37 H37 0.9500 . ?
C37 C35 1.396(11) . ?
C8 H8 0.9500 . ?
C8 C7 1.397(13) . ?
C33 C31 1.382(11) . ?
C35 H35 0.9500 . ?
C19 H19 0.9500 . ?
C19 C20 1.387(11) . ?
C40 C39 1.502(12) . ?
C46 H46 0.9500 . ?
C46 C45 1.388(12) . ?
C46 C47 1.340(12) . ?
B2 H2 1.0000 . ?
C45 C44 1.459(12) . ?
C53 H53A 0.9800 . ?
C53 H53B 0.9800 . ?
C53 H53C 0.9800 . ?
C48 H48A 0.9800 . ?
C48 H48B 0.9800 . ?
C48 H48C 0.9800 . ?
C48 C47 1.531(11) . ?
C15 H15A 0.9800 . ?
C15 H15B 0.9800 . ?
C15 H15C 0.9800 . ?
C15 C14 1.511(12) . ?
C25 C26 1.379(12) . ?
C25 C24 1.405(11) . ?
C25 C27 1.493(11) . ?
C22 H22 0.9500 . ?
C22 C21 1.403(12) . ?
C22 C23 1.374(12) . ?
C21 C20 1.491(11) . ?
C21 C24 1.396(11) . ?
C43 H43A 0.9800 . ?
C43 H43B 0.9800 . ?
C43 H43C 0.9800 . ?
C26 C23 1.379(12) . ?
C26 C28 1.484(11) . ?
C7 C6 1.492(11) . ?
C20 C17 1.386(11) . ?
C23 H23 0.9500 . ?
B1 H1 1.0000 . ?
C31 H31 0.9500 . ?
C31 C29 1.379(11) . ?
C3 H3 0.9500 . ?
C3 C2 1.405(12) . ?
C5 H5A 0.9800 . ?
C5 H5B 0.9800 . ?
C5 H5C 0.9800 . ?
C24 H24 0.9500 . ?
C36 H36 0.9500 . ?
C36 C38 1.381(11) . ?
C38 H38 0.9500 . ?
C2 C1 1.486(13) . ?
C49 H49A 0.9800 . ?
C49 H49B 0.9800 . ?
C49 H49C 0.9800 . ?
C10 H10A 0.9800 . ?
C10 H10B 0.9800 . ?
C10 H10C 0.9800 . ?
C17 H17 0.9500 . ?
C17 C16 1.382(11) . ?
C29 C28 1.390(11) . ?
C29 C27 1.505(11) . ?
C39 H39A 0.9800 . ?
C39 H39B 0.9800 . ?
C39 H39C 0.9800 . ?
C12 C13 1.389(13) . ?
C12 C11 1.487(12) . ?
C13 H13 0.9500 . ?
C13 C14 1.379(12) . ?
C16 H16 0.9500 . ?
C30 H30 0.9500 . ?
C30 C28 1.390(11) . ?
C44 H44A 0.9800 . ?
C44 H44B 0.9800 . ?
C44 H44C 0.9800 . ?
C6 H6A 0.9800 . ?
C6 H6B 0.9800 . ?
C6 H6C 0.9800 . ?
C1 H1A 0.9800 . ?
C1 H1B 0.9800 . ?
C1 H1C 0.9800 . ?
C11 H11A 0.9800 . ?
C11 H11B 0.9800 . ?
C11 H11C 0.9800 . ?
C54 F2 1.346(10) . ?
C54 F1 1.327(10) . ?
C54 F3 1.312(10) . ?
C54 S7 1.837(11) . ?
S7 O2 1.426(7) . ?
S7 O4 1.423(8) . ?
S7 O3 1.418(7) . ?

loop_
_geom_torsion_atom_site_label_1
_geom_torsion_atom_site_label_2
_geom_torsion_atom_site_label_3
_geom_torsion_atom_site_label_4
_geom_torsion
_geom_torsion_site_symmetry_1
_geom_torsion_site_symmetry_2
_geom_torsion_site_symmetry_3
_geom_torsion_site_symmetry_4
_geom_torsion_publ_flag
W2 N4 N3 C40 177.3(5) . . . . ?
W2 N4 N3 B1 -13.8(9) . . . . ?
W2 N4 C42 C41 -176.7(5) . . . . ?
W2 N4 C42 C43 4.0(13) . . . . ?
W2 N6 N5 C45 174.5(5) . . . . ?
W2 N6 N5 B1 -17.2(9) . . . . ?
W2 N6 C47 C46 -173.3(6) . . . . ?
W2 N6 C47 C48 7.3(12) . . . . ?
W2 N2 N1 C50 160.1(5) . . . . ?
W2 N2 N1 B1 -18.7(9) . . . . ?
W2 N2 C52 C51 -157.6(6) . . . . ?
W2 N2 C52 C53 21.9(12) . . . . ?
W1 N12 N11 B2 10.4(10) . . . . ?
W1 N12 N11 C7 -175.9(5) . . . . ?
W1 N12 C9 C8 174.1(6) . . . . ?
W1 N12 C9 C10 -3.7(13) . . . . ?
W1 N10 N9 B2 5.5(11) . . . . ?
W1 N10 N9 C2 -176.9(6) . . . . ?
W1 N10 C4 C3 174.5(7) . . . . ?
W1 N10 C4 C5 -3.3(15) . . . . ?
W1 N14 N13 B2 -1.7(11) . . . . ?
W1 N14 N13 C12 -179.6(6) . . . . ?
W1 N14 C14 C15 -4.6(15) . . . . ?
W1 N14 C14 C13 178.4(6) . . . . ?
Cu2 N7 C37 C35 157.3(7) . . . . ?
Cu2 N7 C38 C36 -156.3(7) . . . . ?
Cu4 N8 C18 C19 -179.2(7) . . . . ?
Cu4 N8 C16 C17 180.0(7) . . . . ?
N4 N3 C40 C41 -0.5(9) . . . . ?
N4 N3 C40 C39 177.6(7) . . . . ?
N4 N3 B1 N5 -50.4(10) . . . . ?
N4 N3 B1 N1 65.5(9) . . . . ?
N12 N11 B2 N9 52.2(10) . . . . ?
N12 N11 B2 N13 -65.4(9) . . . . ?
N12 N11 C7 C8 1.0(9) . . . . ?
N12 N11 C7 C6 177.8(8) . . . . ?
N12 C9 C8 C7 1.1(10) . . . . ?
N6 N5 C45 C46 -0.4(9) . . . . ?
N6 N5 C45 C44 177.9(8) . . . . ?
N6 N5 B1 N3 69.2(9) . . . . ?
N6 N5 B1 N1 -46.7(10) . . . . ?
N2 N1 C50 C51 2.0(9) . . . . ?
N2 N1 C50 C49 -176.6(7) . . . . ?
N2 N1 B1 N3 -46.6(10) . . . . ?
N2 N1 B1 N5 69.2(10) . . . . ?
N2 C52 C51 C50 -1.0(9) . . . . ?
N10 N9 B2 N11 -62.1(10) . . . . ?
N10 N9 B2 N13 54.8(11) . . . . ?
N10 N9 C2 C3 2.0(11) . . . . ?
N10 N9 C2 C1 -178.4(10) . . . . ?
N10 C4 C3 C2 2.1(12) . . . . ?
N9 N10 C4 C3 -0.9(10) . . . . ?
N9 N10 C4 C5 -178.8(9) . . . . ?
N8 C18 C19 C20 -0.6(14) . . . . ?
N3 N4 C42 C41 -1.3(9) . . . . ?
N3 N4 C42 C43 179.4(8) . . . . ?
N14 N13 B2 N9 -57.0(11) . . . . ?
N14 N13 B2 N11 60.0(10) . . . . ?
N14 N13 C12 C13 1.8(11) . . . . ?
N14 N13 C12 C11 -177.7(9) . . . . ?
N7 C37 C35 C34 -0.6(14) . . . . ?
N11 N12 C9 C8 -0.5(9) . . . . ?
N11 N12 C9 C10 -178.3(8) . . . . ?
N5 N6 C47 C46 0.2(9) . . . . ?
N5 N6 C47 C48 -179.3(7) . . . . ?
N1 N2 C52 C51 2.2(9) . . . . ?
N1 N2 C52 C53 -178.3(7) . . . . ?
N13 N14 C14 C15 177.8(9) . . . . ?
N13 N14 C14 C13 0.8(10) . . . . ?
N13 C12 C13 C14 -1.3(12) . . . . ?
C52 N2 N1 C50 -2.6(9) . . . . ?
C52 N2 N1 B1 178.6(7) . . . . ?
C52 C51 C50 N1 -0.6(9) . . . . ?
C52 C51 C50 C49 177.8(9) . . . . ?
C42 N4 N3 C40 1.2(9) . . . . ?
C42 N4 N3 B1 170.1(7) . . . . ?
C42 C41 C40 N3 -0.3(9) . . . . ?
C42 C41 C40 C39 -178.1(9) . . . . ?
C4 N10 N9 B2 -178.3(8) . . . . ?
C4 N10 N9 C2 -0.7(10) . . . . ?
C4 C3 C2 N9 -2.5(12) . . . . ?
C4 C3 C2 C1 178.0(11) . . . . ?
C18 N8 C16 C17 1.5(14) . . . . ?
C18 C19 C20 C21 -176.8(8) . . . . ?
C18 C19 C20 C17 1.2(13) . . . . ?
C32 C33 C31 C29 -0.9(13) . . . . ?
C32 C30 C28 C26 178.9(9) . . . . ?
C32 C30 C28 C29 -1.6(13) . . . . ?
C9 N12 N11 B2 -174.1(7) . . . . ?
C9 N12 N11 C7 -0.4(9) . . . . ?
C9 C8 C7 N11 -1.3(9) . . . . ?
C9 C8 C7 C6 -177.8(9) . . . . ?
C34 C33 C31 C29 -177.8(8) . . . . ?
C34 C36 C38 N7 0.2(13) . . . . ?
C50 N1 B1 N3 134.9(8) . . . . ?
C50 N1 B1 N5 -109.4(9) . . . . ?
C37 N7 C38 C36 5.4(13) . . . . ?
C33 C32 C30 C28 0.2(14) . . . . ?
C33 C34 C35 C37 -172.4(8) . . . . ?
C33 C34 C36 C38 172.6(8) . . . . ?
C33 C31 C29 C28 -0.6(13) . . . . ?
C33 C31 C29 C27 -179.7(8) . . . . ?
C35 C34 C33 C32 17.7(13) . . . . ?
C35 C34 C33 C31 -165.3(8) . . . . ?
C35 C34 C36 C38 -6.0(13) . . . . ?
C19 C20 C17 C16 -0.5(14) . . . . ?
C40 N3 B1 N5 116.3(9) . . . . ?
C40 N3 B1 N1 -127.9(8) . . . . ?
C40 C41 C42 N4 1.1(10) . . . . ?
C40 C41 C42 C43 -179.7(8) . . . . ?
B2 N9 C2 C3 179.3(9) . . . . ?
B2 N9 C2 C1 -1.1(16) . . . . ?
B2 N11 C7 C8 174.3(8) . . . . ?
B2 N11 C7 C6 -8.9(13) . . . . ?
B2 N13 C12 C13 -175.8(9) . . . . ?
B2 N13 C12 C11 4.6(16) . . . . ?
C45 N5 B1 N3 -124.3(8) . . . . ?
C45 N5 B1 N1 119.8(9) . . . . ?
C45 C46 C47 N6 -0.4(10) . . . . ?
C45 C46 C47 C48 179.1(8) . . . . ?
C53 C52 C51 C50 179.5(8) . . . . ?
C47 N6 N5 C45 0.1(9) . . . . ?
C47 N6 N5 B1 168.4(7) . . . . ?
C47 C46 C45 N5 0.4(10) . . . . ?
C47 C46 C45 C44 -177.6(9) . . . . ?
C25 C26 C23 C22 -2.5(15) . . . . ?
C25 C26 C28 C29 -2.0(10) . . . . ?
C25 C26 C28 C30 177.5(9) . . . . ?
C22 C21 C20 C19 160.1(9) . . . . ?
C22 C21 C20 C17 -17.9(13) . . . . ?
C22 C21 C24 C25 -2.9(13) . . . . ?
C21 C22 C23 C26 -1.3(16) . . . . ?
C21 C20 C17 C16 177.6(9) . . . . ?
C26 C25 C24 C21 -0.8(13) . . . . ?
C26 C25 C27 O1 176.0(9) . . . . ?
C26 C25 C27 C29 -2.0(9) . . . . ?
C7 N11 B2 N9 -120.4(9) . . . . ?
C7 N11 B2 N13 122.0(9) . . . . ?
C20 C21 C24 C25 177.4(8) . . . . ?
C20 C17 C16 N8 -1.0(15) . . . . ?
C23 C22 C21 C20 -176.3(9) . . . . ?
C23 C22 C21 C24 4.1(14) . . . . ?
C23 C26 C28 C29 175.9(10) . . . . ?
C23 C26 C28 C30 -4.6(17) . . . . ?
B1 N3 C40 C41 -168.3(8) . . . . ?
B1 N3 C40 C39 9.8(12) . . . . ?
B1 N5 C45 C46 -167.5(8) . . . . ?
B1 N5 C45 C44 10.7(13) . . . . ?
B1 N1 C50 C51 -179.3(7) . . . . ?
B1 N1 C50 C49 2.1(13) . . . . ?
C31 C29 C28 C26 -178.5(8) . . . . ?
C31 C29 C28 C30 1.9(13) . . . . ?
C31 C29 C27 O1 1.9(15) . . . . ?
C31 C29 C27 C25 179.9(9) . . . . ?
C5 C4 C3 C2 180.0(10) . . . . ?
C24 C25 C26 C23 3.6(14) . . . . ?
C24 C25 C26 C28 -178.3(8) . . . . ?
C24 C25 C27 O1 -3.2(16) . . . . ?
C24 C25 C27 C29 178.9(9) . . . . ?
C24 C21 C20 C19 -20.3(13) . . . . ?
C24 C21 C20 C17 161.8(9) . . . . ?
C36 C34 C33 C32 -160.7(8) . . . . ?
C36 C34 C33 C31 16.2(13) . . . . ?
C36 C34 C35 C37 6.1(13) . . . . ?
C38 N7 C37 C35 -5.2(13) . . . . ?
C2 N9 B2 N11 120.8(10) . . . . ?
C2 N9 B2 N13 -122.4(10) . . . . ?
C10 C9 C8 C7 179.0(8) . . . . ?
C12 N13 B2 N9 120.5(10) . . . . ?
C12 N13 B2 N11 -122.5(10) . . . . ?
C12 C13 C14 N14 0.3(12) . . . . ?
C12 C13 C14 C15 -176.9(9) . . . . ?
C14 N14 N13 B2 176.2(8) . . . . ?
C14 N14 N13 C12 -1.6(10) . . . . ?
C16 N8 C18 C19 -0.8(13) . . . . ?
C30 C32 C33 C34 178.2(8) . . . . ?
C30 C32 C33 C31 1.1(14) . . . . ?
C28 C26 C23 C22 179.9(9) . . . . ?
C28 C29 C27 O1 -177.3(9) . . . . ?
C28 C29 C27 C25 0.7(9) . . . . ?
C27 C25 C26 C23 -175.7(9) . . . . ?
C27 C25 C26 C28 2.4(10) . . . . ?
C27 C25 C24 C21 178.3(8) . . . . ?
C27 C29 C28 C26 0.7(10) . . . . ?
C27 C29 C28 C30 -178.9(8) . . . . ?
C11 C12 C13 C14 178.2(10) . . . . ?
F2 C54 S7 O2 -66.9(9) . . . . ?
F2 C54 S7 O4 55.8(10) . . . . ?
F2 C54 S7 O3 174.8(8) . . . . ?
F1 C54 S7 O2 173.3(9) . . . . ?
F1 C54 S7 O4 -64.0(11) . . . . ?
F1 C54 S7 O3 55.0(10) . . . . ?
F3 C54 S7 O2 52.1(9) . . . . ?
F3 C54 S7 O4 174.7(9) . . . . ?
F3 C54 S7 O3 -66.2(9) . . . . ?

loop_
_smtbx_masks_void_nr
_smtbx_masks_void_average_x
_smtbx_masks_void_average_y
_smtbx_masks_void_average_z
_smtbx_masks_void_volume
_smtbx_masks_void_count_electrons
_smtbx_masks_void_content
1 -0.240 0.500 0.000 716.9 16.2 '0.5 CH3COCH3'
